data_4331984
loop_
_publ_author_name
'Shi, Wei'
'Chen, Xiao-Yan'
'Zhao, Bin'
'Yu, Ao'
'Song, Hai-Bin'
'Cheng, Peng'
'Wang, Hong-Gen'
'Liao, Dai-Zheng'
'Yan, Shi-Ping'

_publ_section_title
;
 Construction of 3d&#x2212;4f Mixed-Metal Complexes Based on a Binuclear
 Oxovanadium Unit:&#x00A0; Synthesis, Crystal Structure, EPR, and Magnetic
 Properties
;
_journal_issue 10
_journal_name_full 'Inorganic Chemistry'
_journal_page_first 3949
_journal_page_last 3957
_journal_paper_doi 10.1021/ic051979y
_journal_volume 45
_journal_year 2006
_chemical_formula_sum 'C27 H70 N6 Nd O38 V3'
_chemical_formula_weight 1383.95
_chemical_name_systematic
; 
 ? 
;
_space_group_IT_number 15
_symmetry_cell_setting monoclinic
_symmetry_space_group_name_Hall '-C 2yc'
_symmetry_space_group_name_H-M 'C 1 2/c 1'
_atom_sites_solution_hydrogens geom
_atom_sites_solution_primary direct
_atom_sites_solution_secondary difmap
_audit_creation_method SHELXL-97
_cell_angle_alpha 90.00
_cell_angle_beta 98.562(4)
_cell_angle_gamma 90.00
_cell_formula_units_Z 8
_cell_length_a 19.808(5)
_cell_length_b 20.178(5)
_cell_length_c 26.795(7)
_cell_measurement_reflns_used 3866
_cell_measurement_temperature 294(2)
_cell_measurement_theta_max 25.94
_cell_measurement_theta_min 2.39
_cell_volume 10590(5)
_computing_cell_refinement 'Bruker SMART'
_computing_data_collection 'Bruker SMART'
_computing_data_reduction 'Bruker SAINT'
_computing_molecular_graphics 'Bruker SHELXTL'
_computing_publication_material 'Bruker SHELXTL'
_computing_structure_refinement 'SHELXL-97 (Sheldrick, 1997)'
_computing_structure_solution 'SHELXS-97 (Sheldrick, 1990)'
_diffrn_ambient_temperature 294(2)
_diffrn_measured_fraction_theta_full 0.992
_diffrn_measured_fraction_theta_max 0.992
_diffrn_measurement_device_type 'CCD area detector'
_diffrn_measurement_method 'phi and omega scans'
_diffrn_radiation_monochromator graphite
_diffrn_radiation_source 'fine-focus sealed tube'
_diffrn_radiation_type MoK\a
_diffrn_radiation_wavelength 0.71073
_diffrn_reflns_av_R_equivalents 0.0605
_diffrn_reflns_av_sigmaI/netI 0.0703
_diffrn_reflns_limit_h_max 24
_diffrn_reflns_limit_h_min -24
_diffrn_reflns_limit_k_max 25
_diffrn_reflns_limit_k_min -12
_diffrn_reflns_limit_l_max 31
_diffrn_reflns_limit_l_min -33
_diffrn_reflns_number 30742
_diffrn_reflns_theta_full 26.50
_diffrn_reflns_theta_max 26.50
_diffrn_reflns_theta_min 1.45
_diffrn_standards_decay_% 0
_diffrn_standards_interval_count 0
_diffrn_standards_number 0
_exptl_absorpt_coefficient_mu 1.587
_exptl_absorpt_correction_T_max 1.000000
_exptl_absorpt_correction_T_min 0.726953
_exptl_absorpt_correction_type multi-scan
_exptl_absorpt_process_details SADABS
_exptl_crystal_density_diffrn 1.736
_exptl_crystal_density_method 'not measured'
_exptl_crystal_F_000 5656
_exptl_crystal_size_max 0.42
_exptl_crystal_size_mid 0.20
_exptl_crystal_size_min 0.18
_refine_diff_density_max 0.887
_refine_diff_density_min -0.734
_refine_diff_density_rms 0.123
_refine_ls_extinction_method none
_refine_ls_goodness_of_fit_ref 1.001
_refine_ls_hydrogen_treatment mixed
_refine_ls_matrix_type full
_refine_ls_number_parameters 699
_refine_ls_number_reflns 10901
_refine_ls_number_restraints 0
_refine_ls_restrained_S_all 1.001
_refine_ls_R_factor_all 0.0791
_refine_ls_R_factor_gt 0.0437
_refine_ls_shift/su_max 0.004
_refine_ls_shift/su_mean 0.000
_refine_ls_structure_factor_coef Fsqd
_refine_ls_weighting_details 'calc w=1/[\s^2^(Fo^2^)+(0.0808P)^2^+0.0000P] where P=(Fo^2^+2Fc^2^)/3'
_refine_ls_weighting_scheme calc
_refine_ls_wR_factor_gt 0.1202
_refine_ls_wR_factor_ref 0.1419
_reflns_number_gt 7311
_reflns_number_total 10901
_reflns_threshold_expression >2sigma(I)
_cod_data_source_file ic051979ysup4.cif
_cod_data_source_block 041108b
_cod_depositor_comments
;
The following automatic conversions were performed:

'_symmetry_cell_setting' value 'Monoclinic' changed to 'monoclinic'
according to /home/saulius/struct/CIF-dictionaries/cif_core.dic
dictionary named 'cif_core.dic' version 2.4.2 from
2011-04-26.

'_exptl_absorpt_correction_type' value 'MULTI-SCAN'
changed to 'multi-scan' according to
/home/saulius/struct/CIF-dictionaries/cif_core.dic dictionary named
'cif_core.dic' version 2.4.2 from 2011-04-26.

Automatic conversion script
Id: cif_fix_values 1891 2012-01-12 08:04:46Z andrius 
;
_cod_original_sg_symbol_H-M C2/c
_cod_database_code 4331984

loop_
_symmetry_equiv_pos_as_xyz
'x, y, z'
'-x, y, -z+1/2'
'x+1/2, y+1/2, z'
'-x+1/2, y+1/2, -z+1/2'
'-x, -y, -z'
'x, -y, z-1/2'
'-x+1/2, -y+1/2, -z'
'x+1/2, -y+1/2, z-1/2'

loop_
_atom_site_label
_atom_site_type_symbol
_atom_site_fract_x
_atom_site_fract_y
_atom_site_fract_z
_atom_site_U_iso_or_equiv
_atom_site_adp_type
_atom_site_occupancy
_atom_site_symmetry_multiplicity
_atom_site_calc_flag
_atom_site_refinement_flags
_atom_site_disorder_assembly
_atom_site_disorder_group
Nd1 Nd 0.790623(15) 0.650200(14) 0.236398(10) 0.03125(11) Uani 1 1 d . . .
V1 V 0.81096(4) 0.69415(4) 0.59602(3) 0.02167(19) Uani 1 1 d . . .
V2 V 1.01705(4) 0.79133(4) 0.39595(3) 0.0245(2) Uani 1 1 d . . .
V3 V 0.64138(4) 0.83055(4) 0.08285(3) 0.0242(2) Uani 1 1 d . . .
O1 O 0.77519(17) 0.67045(17) 0.65951(12) 0.0287(8) Uani 1 1 d . . .
O2 O 0.7608(2) 0.59025(19) 0.71365(15) 0.0469(11) Uani 1 1 d . . .
O3 O 0.88161(17) 0.75573(16) 0.63164(12) 0.0279(8) Uani 1 1 d . . .
O4 O 0.9765(2) 0.7742(2) 0.68425(15) 0.0476(10) Uani 1 1 d . . .
O5 O 0.76876(17) 0.61149(17) 0.56608(12) 0.0297(8) Uani 1 1 d . . .
O6 O 0.7585(2) 0.5430(2) 0.50115(15) 0.0484(11) Uani 1 1 d . . .
O7 O 1.05874(18) 0.87152(19) 0.42955(13) 0.0358(9) Uani 1 1 d . . .
O8 O 1.0673(3) 0.9348(2) 0.49716(17) 0.0743(16) Uani 1 1 d . . .
O9 O 1.05519(17) 0.82063(18) 0.33464(12) 0.0308(8) Uani 1 1 d . . .
O10 O 1.07615(19) 0.9081(2) 0.29000(13) 0.0413(10) Uani 1 1 d . . .
O11 O 0.94725(18) 0.73248(17) 0.35610(12) 0.0324(8) Uani 1 1 d . . .
O12 O 0.8550(2) 0.7185(2) 0.30013(15) 0.0540(12) Uani 1 1 d . . .
O13 O 0.76037(17) 0.75040(18) 0.57043(13) 0.0366(9) Uani 1 1 d . . .
O14 O 1.06668(19) 0.7338(2) 0.41971(14) 0.0456(10) Uani 1 1 d . . .
O15 O 0.7880(2) 0.75637(19) 0.19200(14) 0.0441(10) Uani 1 1 d . . .
O16 O 0.70203(17) 0.77170(17) 0.13082(12) 0.0298(8) Uani 1 1 d . . .
O17 O 0.60033(18) 0.87175(18) 0.13882(13) 0.0350(9) Uani 1 1 d . . .
O18 O 0.5933(2) 0.9579(2) 0.1879(2) 0.0751(16) Uani 1 1 d . . .
O19 O 0.60959(18) 0.90786(19) 0.03969(14) 0.0383(9) Uani 1 1 d . . .
O20 O 0.6013(2) 0.9479(2) -0.03798(17) 0.0619(13) Uani 1 1 d . . .
O21 O 0.58842(18) 0.77404(18) 0.06156(14) 0.0372(9) Uani 1 1 d . . .
O22 O 0.70590(19) 0.7167(2) 0.27148(14) 0.0481(11) Uani 1 1 d . . .
H22C H 0.7128 0.7578 0.2769 0.058 Uiso 1 1 d R . .
H22D H 0.6695 0.6987 0.2783 0.058 Uiso 1 1 d R . .
O23 O 0.7756(2) 0.6116(2) 0.32459(16) 0.0613(13) Uani 1 1 d . . .
H23C H 0.8096 0.6107 0.3480 0.074 Uiso 1 1 d R . .
H23D H 0.7365 0.5995 0.3306 0.074 Uiso 1 1 d R . .
O24 O 0.8834(2) 0.5727(2) 0.26314(18) 0.0664(14) Uani 1 1 d . . .
H24C H 0.9234 0.5809 0.2567 0.080 Uiso 1 1 d R . .
H24D H 0.8759 0.5375 0.2787 0.080 Uiso 1 1 d R . .
O25 O 0.9097(3) 0.6899(2) 0.21045(18) 0.0713(15) Uani 1 1 d . . .
H25C H 0.9454 0.6901 0.2324 0.086 Uiso 1 1 d R . .
H25D H 0.9117 0.7024 0.1804 0.086 Uiso 1 1 d R . .
O26 O 0.7316(2) 0.54073(19) 0.23400(17) 0.0578(12) Uani 1 1 d . . .
H26A H 0.7501 0.5067 0.2231 0.069 Uiso 1 1 d R . .
H26B H 0.6930 0.5375 0.2440 0.069 Uiso 1 1 d R . .
O27 O 0.8115(3) 0.5994(2) 0.15636(17) 0.0698(14) Uani 1 1 d . . .
H27A H 0.8478 0.6084 0.1444 0.084 Uiso 1 1 d R . .
H27B H 0.7823 0.5730 0.1408 0.084 Uiso 1 1 d R . .
O28 O 0.6833(2) 0.65255(18) 0.17457(14) 0.0441(10) Uani 1 1 d . . .
H28A H 0.6840 0.6663 0.1447 0.053 Uiso 1 1 d R . .
H28B H 0.6459 0.6397 0.1834 0.053 Uiso 1 1 d R . .
N1 N 0.89032(19) 0.62346(19) 0.63792(14) 0.0226(8) Uani 1 1 d . . .
N2 N 0.87433(19) 0.67720(19) 0.53819(14) 0.0224(9) Uani 1 1 d . . .
N3 N 0.95204(19) 0.80230(19) 0.45325(14) 0.0225(9) Uani 1 1 d . . .
N4 N 0.9389(2) 0.86477(19) 0.35619(15) 0.0253(9) Uani 1 1 d . . .
N5 N 0.7238(2) 0.90114(19) 0.12179(15) 0.0249(9) Uani 1 1 d . . .
N6 N 0.7127(2) 0.8256(2) 0.03021(14) 0.0240(9) Uani 1 1 d . . .
C1 C 0.8505(2) 0.5775(2) 0.66477(18) 0.0279(11) Uani 1 1 d . . .
H1A H 0.8794 0.5593 0.6940 0.033 Uiso 1 1 calc R . .
H1B H 0.8338 0.5411 0.6427 0.033 Uiso 1 1 calc R . .
C2 C 0.7909(3) 0.6142(3) 0.68140(19) 0.0297(11) Uani 1 1 d . . .
C3 C 0.9383(3) 0.6630(2) 0.67342(18) 0.0298(12) Uani 1 1 d . . .
H3A H 0.9845 0.6484 0.6717 0.036 Uiso 1 1 calc R . .
H3B H 0.9291 0.6552 0.7075 0.036 Uiso 1 1 calc R . .
C4 C 0.9330(2) 0.7366(3) 0.66236(18) 0.0282(11) Uani 1 1 d . . .
C5 C 0.9249(2) 0.5917(2) 0.59876(17) 0.0238(10) Uani 1 1 d . . .
H5A H 0.8961 0.5571 0.5818 0.029 Uiso 1 1 calc R . .
H5B H 0.9674 0.5717 0.6142 0.029 Uiso 1 1 calc R . .
C6 C 0.9389(2) 0.6436(2) 0.56110(17) 0.0264(11) Uani 1 1 d . . .
H6A H 0.9703 0.6763 0.5778 0.032 Uiso 1 1 calc R . .
H6B H 0.9602 0.6230 0.5347 0.032 Uiso 1 1 calc R . .
C7 C 0.8326(3) 0.6343(3) 0.49995(18) 0.0304(12) Uani 1 1 d . . .
H7A H 0.8627 0.6060 0.4840 0.036 Uiso 1 1 calc R . .
H7B H 0.8074 0.6620 0.4740 0.036 Uiso 1 1 calc R . .
C8 C 0.7835(2) 0.5920(3) 0.52333(19) 0.0297(12) Uani 1 1 d . . .
C9 C 0.8899(2) 0.7426(2) 0.51555(17) 0.0258(11) Uani 1 1 d . . .
H9A H 0.9120 0.7712 0.5422 0.031 Uiso 1 1 calc R . .
H9B H 0.8473 0.7635 0.5012 0.031 Uiso 1 1 calc R . .
C10 C 0.9360(2) 0.7368(2) 0.47428(17) 0.0262(11) Uani 1 1 d . . .
H10A H 0.9783 0.7151 0.4883 0.031 Uiso 1 1 calc R . .
H10B H 0.9135 0.7092 0.4471 0.031 Uiso 1 1 calc R . .
C11 C 0.9920(3) 0.8438(2) 0.49335(19) 0.0291(11) Uani 1 1 d . . .
H11A H 1.0161 0.8150 0.5190 0.035 Uiso 1 1 calc R . .
H11B H 0.9607 0.8709 0.5092 0.035 Uiso 1 1 calc R . .
C12 C 1.0429(3) 0.8882(3) 0.4730(2) 0.0377(13) Uani 1 1 d . . .
C13 C 0.8873(3) 0.8361(3) 0.43074(19) 0.0299(12) Uani 1 1 d . . .
H13A H 0.8649 0.8544 0.4575 0.036 Uiso 1 1 calc R . .
H13B H 0.8567 0.8040 0.4123 0.036 Uiso 1 1 calc R . .
C14 C 0.9020(3) 0.8912(3) 0.39540(19) 0.0309(12) Uani 1 1 d . . .
H14A H 0.8594 0.9111 0.3798 0.037 Uiso 1 1 calc R . .
H14B H 0.9292 0.9253 0.4144 0.037 Uiso 1 1 calc R . .
C15 C 0.9810(3) 0.9140(2) 0.3339(2) 0.0318(12) Uani 1 1 d . . .
H15A H 0.9962 0.9482 0.3585 0.038 Uiso 1 1 calc R . .
H15B H 0.9542 0.9348 0.3049 0.038 Uiso 1 1 calc R . .
C16 C 1.0422(3) 0.8795(3) 0.31792(18) 0.0294(11) Uani 1 1 d . . .
C17 C 0.8938(3) 0.8286(3) 0.31668(18) 0.0318(12) Uani 1 1 d . . .
H17A H 0.9063 0.8395 0.2840 0.038 Uiso 1 1 calc R . .
H17B H 0.8470 0.8428 0.3168 0.038 Uiso 1 1 calc R . .
C18 C 0.8984(3) 0.7547(3) 0.32438(19) 0.0319(12) Uani 1 1 d . . .
C19 C 0.7644(3) 0.8659(3) 0.16440(18) 0.0308(12) Uani 1 1 d . . .
H19A H 0.7533 0.8835 0.1959 0.037 Uiso 1 1 calc R . .
H19B H 0.8125 0.8738 0.1637 0.037 Uiso 1 1 calc R . .
C20 C 0.7511(3) 0.7925(3) 0.16250(18) 0.0298(12) Uani 1 1 d . . .
C21 C 0.6852(3) 0.9558(3) 0.1397(2) 0.0360(13) Uani 1 1 d . . .
H21A H 0.6725 0.9874 0.1127 0.043 Uiso 1 1 calc R . .
H21B H 0.7130 0.9786 0.1673 0.043 Uiso 1 1 calc R . .
C22 C 0.6217(3) 0.9281(3) 0.1573(2) 0.0434(15) Uani 1 1 d . . .
C23 C 0.7656(3) 0.9192(3) 0.08274(18) 0.0305(12) Uani 1 1 d . . .
H23A H 0.8086 0.9381 0.0984 0.037 Uiso 1 1 calc R . .
H23B H 0.7418 0.9520 0.0602 0.037 Uiso 1 1 calc R . .
C24 C 0.7788(2) 0.8581(2) 0.05329(18) 0.0260(11) Uani 1 1 d . . .
H24A H 0.8056 0.8268 0.0755 0.031 Uiso 1 1 calc R . .
H24B H 0.8049 0.8701 0.0268 0.031 Uiso 1 1 calc R . .
C25 C 0.6803(3) 0.8614(3) -0.01563(19) 0.0360(13) Uani 1 1 d . . .
H25A H 0.6593 0.8294 -0.0402 0.043 Uiso 1 1 calc R . .
H25B H 0.7153 0.8847 -0.0304 0.043 Uiso 1 1 calc R . .
C26 C 0.6268(3) 0.9104(3) -0.0047(2) 0.0383(13) Uani 1 1 d . . .
C27 C 0.7244(3) 0.7542(3) 0.01864(18) 0.0292(11) Uani 1 1 d . . .
O29 O 0.59988(19) 0.7809(2) 0.22068(14) 0.0465(10) Uani 1 1 d . . .
O30 O 0.6219(2) 0.5496(2) 0.45332(19) 0.0695(14) Uani 1 1 d . . .
O31 O 0.6492(3) 0.6073(2) 0.36173(17) 0.0633(13) Uani 1 1 d . . .
O32 O 0.1067(3) 0.0380(2) 0.27095(16) 0.0629(13) Uani 1 1 d . . .
O33 O 0.0479(3) 0.8945(3) 0.6840(2) 0.0820(16) Uani 1 1 d . . .
O34 O 0.7202(3) 0.5422(3) 0.0845(2) 0.0870(17) Uani 1 1 d . . .
O35 O 0.4630(3) 0.9710(3) 0.9478(2) 0.0960(19) Uani 1 1 d . . .
O36 O 0.8985(4) 0.6094(3) 0.3818(2) 0.122(3) Uani 1 1 d . . .
O37 O 0.0878(4) 0.9485(6) 0.5975(4) 0.089(3) Uani 0.75 1 d P A 1
O37' O 0.028(3) 0.9561(15) 0.5888(11) 0.18(2) Uani 0.25 1 d P B 2
O38 O 0.9570(12) 0.5897(10) 0.1434(10) 0.149(8) Uani 0.50 1 d P C 3
O39 O 0.0000 0.4828(9) 0.2500 0.143(9) Uani 0.50 2 d SP D 4
O39' O 0.952(2) 0.570(2) 0.167(2) 0.23(4) Uani 0.25 1 d P E 5

loop_
_atom_site_aniso_label
_atom_site_aniso_U_11
_atom_site_aniso_U_22
_atom_site_aniso_U_33
_atom_site_aniso_U_23
_atom_site_aniso_U_13
_atom_site_aniso_U_12
Nd1 0.03762(18) 0.02102(16) 0.03342(17) 0.00079(12) -0.00026(12) 0.00156(12)
V1 0.0184(4) 0.0226(4) 0.0243(4) 0.0027(3) 0.0042(3) -0.0002(3)
V2 0.0194(4) 0.0281(5) 0.0263(4) 0.0050(4) 0.0047(3) 0.0033(4)
V3 0.0196(4) 0.0234(4) 0.0299(4) -0.0029(4) 0.0051(3) -0.0001(3)
O1 0.031(2) 0.0265(19) 0.0311(18) 0.0040(15) 0.0114(15) 0.0039(15)
O2 0.058(3) 0.038(2) 0.054(2) 0.015(2) 0.036(2) 0.006(2)
O3 0.0304(19) 0.0226(18) 0.0283(18) 0.0025(15) -0.0038(15) -0.0036(15)
O4 0.045(2) 0.037(2) 0.056(3) -0.008(2) -0.007(2) -0.011(2)
O5 0.0246(18) 0.030(2) 0.0344(19) -0.0012(16) 0.0042(15) -0.0092(15)
O6 0.049(3) 0.045(2) 0.050(2) -0.018(2) 0.002(2) -0.021(2)
O7 0.032(2) 0.044(2) 0.033(2) -0.0033(17) 0.0088(16) -0.0109(18)
O8 0.099(4) 0.066(3) 0.065(3) -0.033(3) 0.036(3) -0.056(3)
O9 0.0291(19) 0.034(2) 0.0323(19) 0.0087(17) 0.0142(15) 0.0043(16)
O10 0.037(2) 0.049(2) 0.041(2) 0.0078(19) 0.0152(17) -0.0083(19)
O11 0.035(2) 0.0263(19) 0.035(2) 0.0059(16) 0.0005(16) -0.0017(16)
O12 0.056(3) 0.049(3) 0.049(2) -0.009(2) -0.017(2) -0.017(2)
O13 0.0252(19) 0.038(2) 0.045(2) 0.0085(18) 0.0013(16) 0.0040(17)
O14 0.040(2) 0.050(3) 0.046(2) 0.016(2) 0.0041(18) 0.018(2)
O15 0.044(2) 0.038(2) 0.046(2) 0.017(2) -0.0083(19) -0.0065(19)
O16 0.030(2) 0.0274(19) 0.0301(18) 0.0052(15) -0.0011(15) -0.0009(16)
O17 0.031(2) 0.030(2) 0.047(2) -0.0119(18) 0.0172(17) -0.0062(16)
O18 0.065(3) 0.060(3) 0.112(4) -0.055(3) 0.053(3) -0.022(3)
O19 0.030(2) 0.038(2) 0.047(2) 0.0083(18) 0.0051(17) 0.0131(17)
O20 0.053(3) 0.064(3) 0.067(3) 0.030(3) 0.000(2) 0.018(2)
O21 0.027(2) 0.038(2) 0.045(2) -0.0097(18) 0.0009(16) -0.0060(17)
O22 0.044(2) 0.048(3) 0.053(3) -0.010(2) 0.007(2) 0.008(2)
O23 0.064(3) 0.058(3) 0.059(3) 0.022(2) -0.001(2) -0.007(2)
O24 0.047(3) 0.047(3) 0.107(4) 0.044(3) 0.020(3) 0.016(2)
O25 0.076(4) 0.063(3) 0.078(3) 0.029(3) 0.023(3) -0.004(3)
O26 0.058(3) 0.027(2) 0.094(3) -0.007(2) 0.027(2) 0.000(2)
O27 0.067(3) 0.072(3) 0.071(3) -0.026(3) 0.015(3) -0.011(3)
O28 0.046(2) 0.039(2) 0.045(2) 0.0042(19) -0.0009(18) -0.0051(19)
N1 0.023(2) 0.021(2) 0.024(2) 0.0021(17) 0.0053(16) 0.0011(17)
N2 0.022(2) 0.022(2) 0.024(2) 0.0025(17) 0.0066(16) -0.0017(17)
N3 0.019(2) 0.026(2) 0.023(2) 0.0053(17) 0.0052(16) 0.0012(17)
N4 0.024(2) 0.024(2) 0.031(2) 0.0042(18) 0.0097(18) 0.0025(17)
N5 0.023(2) 0.019(2) 0.034(2) 0.0009(18) 0.0060(17) 0.0004(17)
N6 0.019(2) 0.027(2) 0.026(2) 0.0017(18) 0.0029(16) 0.0025(17)
C1 0.027(3) 0.025(3) 0.033(3) 0.006(2) 0.008(2) 0.000(2)
C2 0.030(3) 0.028(3) 0.032(3) 0.000(2) 0.008(2) -0.002(2)
C3 0.032(3) 0.029(3) 0.027(3) -0.001(2) 0.002(2) -0.003(2)
C4 0.023(3) 0.033(3) 0.028(3) -0.008(2) 0.005(2) -0.003(2)
C5 0.022(2) 0.023(3) 0.026(2) 0.002(2) 0.004(2) 0.005(2)
C6 0.024(3) 0.032(3) 0.025(2) -0.001(2) 0.006(2) 0.003(2)
C7 0.030(3) 0.031(3) 0.031(3) -0.004(2) 0.006(2) -0.006(2)
C8 0.023(3) 0.029(3) 0.034(3) 0.002(2) -0.004(2) -0.005(2)
C9 0.026(3) 0.024(3) 0.027(3) 0.003(2) 0.004(2) -0.001(2)
C10 0.027(3) 0.028(3) 0.026(2) 0.002(2) 0.011(2) -0.002(2)
C11 0.028(3) 0.028(3) 0.032(3) -0.001(2) 0.007(2) -0.004(2)
C12 0.034(3) 0.036(3) 0.043(3) -0.001(3) 0.008(3) -0.006(3)
C13 0.023(3) 0.038(3) 0.029(3) 0.009(2) 0.006(2) 0.006(2)
C14 0.026(3) 0.032(3) 0.036(3) 0.008(2) 0.009(2) 0.010(2)
C15 0.036(3) 0.024(3) 0.038(3) 0.006(2) 0.014(2) 0.000(2)
C16 0.028(3) 0.037(3) 0.023(2) 0.002(2) 0.002(2) -0.009(2)
C17 0.027(3) 0.042(3) 0.026(3) 0.013(2) 0.000(2) 0.000(2)
C18 0.034(3) 0.033(3) 0.030(3) 0.001(2) 0.006(2) -0.004(2)
C19 0.034(3) 0.030(3) 0.029(3) -0.001(2) 0.005(2) -0.004(2)
C20 0.035(3) 0.030(3) 0.025(3) 0.007(2) 0.006(2) -0.001(2)
C21 0.035(3) 0.024(3) 0.049(3) -0.011(3) 0.010(3) -0.001(2)
C22 0.039(3) 0.038(3) 0.056(4) -0.019(3) 0.015(3) -0.004(3)
C23 0.027(3) 0.031(3) 0.033(3) 0.002(2) 0.006(2) -0.006(2)
C24 0.020(2) 0.030(3) 0.028(3) 0.001(2) 0.007(2) -0.002(2)
C25 0.034(3) 0.042(3) 0.030(3) 0.008(2) -0.003(2) 0.003(3)
C26 0.032(3) 0.032(3) 0.048(3) 0.011(3) -0.005(3) 0.000(2)
C27 0.032(3) 0.028(3) 0.032(3) -0.002(2) 0.016(2) 0.004(2)
O29 0.035(2) 0.065(3) 0.038(2) 0.005(2) 0.0006(17) 0.006(2)
O30 0.060(3) 0.065(3) 0.085(3) 0.005(3) 0.015(3) -0.001(3)
O31 0.079(3) 0.044(3) 0.069(3) -0.002(2) 0.015(3) 0.008(2)
O32 0.081(3) 0.051(3) 0.059(3) -0.002(2) 0.019(2) -0.008(3)
O33 0.099(4) 0.069(4) 0.081(4) -0.005(3) 0.024(3) -0.024(3)
O34 0.086(4) 0.085(4) 0.094(4) -0.039(3) 0.026(3) -0.013(3)
O35 0.061(3) 0.085(4) 0.134(5) -0.030(4) -0.010(3) 0.004(3)
O36 0.142(6) 0.086(5) 0.118(5) 0.030(4) -0.051(5) -0.033(4)
O37 0.093(6) 0.088(7) 0.085(6) -0.017(5) 0.017(5) -0.035(6)
O37' 0.46(8) 0.044(16) 0.07(2) 0.001(14) 0.12(4) 0.02(4)
O38 0.17(2) 0.089(12) 0.231(19) -0.048(12) 0.163(16) 0.004(12)
O39 0.109(15) 0.080(13) 0.27(3) 0.000 0.121(17) 0.000
O39' 0.13(3) 0.19(5) 0.45(9) -0.25(6) 0.26(5) -0.13(3)

loop_
_atom_type_symbol
_atom_type_description
_atom_type_scat_dispersion_real
_atom_type_scat_dispersion_imag
_atom_type_scat_source
C C 0.0033 0.0016 'International Tables Vol C Tables 4.2.6.8 and 6.1.1.4'
H H 0.0000 0.0000 'International Tables Vol C Tables 4.2.6.8 and 6.1.1.4'
N N 0.0061 0.0033 'International Tables Vol C Tables 4.2.6.8 and 6.1.1.4'
O O 0.0106 0.0060 'International Tables Vol C Tables 4.2.6.8 and 6.1.1.4'
V V 0.3005 0.5294 'International Tables Vol C Tables 4.2.6.8 and 6.1.1.4'
Nd Nd -0.1943 3.0179 'International Tables Vol C Tables 4.2.6.8 and 6.1.1.4'

loop_
_geom_angle_atom_site_label_1
_geom_angle_atom_site_label_2
_geom_angle_atom_site_label_3
_geom_angle
_geom_angle_site_symmetry_3
O12 Nd1 O24 82.06(16) .
O12 Nd1 O22 74.59(14) .
O24 Nd1 O22 140.36(14) .
O12 Nd1 O15 79.32(13) .
O24 Nd1 O15 131.67(14) .
O22 Nd1 O15 74.93(14) .
O12 Nd1 O27 135.66(16) .
O24 Nd1 O27 76.86(17) .
O22 Nd1 O27 140.91(14) .
O15 Nd1 O27 86.28(16) .
O12 Nd1 O28 140.34(14) .
O24 Nd1 O28 137.60(14) .
O22 Nd1 O28 71.25(13) .
O15 Nd1 O28 72.90(12) .
O27 Nd1 O28 70.55(15) .
O12 Nd1 O26 136.18(15) .
O24 Nd1 O26 76.68(14) .
O22 Nd1 O26 98.64(14) .
O15 Nd1 O26 141.85(14) .
O27 Nd1 O26 75.42(16) .
O28 Nd1 O26 69.52(13) .
O12 Nd1 O23 68.88(15) .
O24 Nd1 O23 73.66(15) .
O22 Nd1 O23 68.23(14) .
O15 Nd1 O23 136.19(14) .
O27 Nd1 O23 137.51(17) .
O28 Nd1 O23 114.57(14) .
O26 Nd1 O23 68.53(15) .
O12 Nd1 O25 67.61(16) .
O24 Nd1 O25 67.27(14) .
O22 Nd1 O25 128.11(15) .
O15 Nd1 O25 64.40(14) .
O27 Nd1 O25 68.32(16) .
O28 Nd1 O25 121.23(14) .
O26 Nd1 O25 133.24(15) .
O23 Nd1 O25 124.16(15) .
O13 V1 O5 102.96(17) .
O13 V1 O1 104.85(17) .
O5 V1 O1 87.80(14) .
O13 V1 O3 96.46(16) .
O5 V1 O3 159.65(14) .
O1 V1 O3 93.09(14) .
O13 V1 N2 101.45(17) .
O5 V1 N2 80.30(14) .
O1 V1 N2 152.97(15) .
O3 V1 N2 90.04(14) .
O13 V1 N1 173.26(17) .
O5 V1 N1 83.78(14) .
O1 V1 N1 74.79(14) .
O3 V1 N1 76.87(14) .
N2 V1 N1 79.83(14) .
O14 V2 O7 102.94(19) .
O14 V2 O9 104.96(17) .
O7 V2 O9 87.06(15) .
O14 V2 O11 96.72(19) .
O7 V2 O11 159.63(15) .
O9 V2 O11 93.01(15) .
O14 V2 N3 100.88(17) .
O7 V2 N3 81.07(15) .
O9 V2 N3 153.39(15) .
O11 V2 N3 90.14(15) .
O14 V2 N4 173.39(19) .
O7 V2 N4 83.66(15) .
O9 V2 N4 74.81(14) .
O11 V2 N4 76.73(14) .
N3 V2 N4 80.25(14) .
O21 V3 O19 102.62(18) .
O21 V3 O17 104.31(17) .
O19 V3 O17 88.92(16) .
O21 V3 O16 96.02(17) .
O19 V3 O16 160.47(15) .
O17 V3 O16 92.13(15) .
O21 V3 N6 101.18(18) .
O19 V3 N6 80.58(15) .
O17 V3 N6 154.00(16) .
O16 V3 N6 90.20(15) .
O21 V3 N5 171.97(17) .
O19 V3 N5 85.40(15) .
O17 V3 N5 75.00(14) .
O16 V3 N5 76.07(14) .
N6 V3 N5 80.47(15) .
C2 O1 V1 120.3(3) .
C4 O3 V1 123.7(3) .
C8 O5 V1 118.7(3) .
C12 O7 V2 118.8(3) .
C16 O9 V2 118.7(3) .
C18 O11 V2 122.9(3) .
C18 O12 Nd1 164.7(4) .
C20 O15 Nd1 142.9(3) .
C20 O16 V3 124.0(3) .
C22 O17 V3 120.8(3) .
C26 O19 V3 117.7(3) .
Nd1 O22 H22C 120.0 .
Nd1 O22 H22D 120.0 .
H22C O22 H22D 120.0 .
Nd1 O23 H23C 120.0 .
Nd1 O23 H23D 120.0 .
H23C O23 H23D 120.0 .
Nd1 O24 H24C 120.0 .
Nd1 O24 H24D 120.0 .
H24C O24 H24D 120.0 .
Nd1 O25 H25C 119.8 .
Nd1 O25 H25D 120.2 .
H25C O25 H25D 120.0 .
Nd1 O26 H26A 120.0 .
Nd1 O26 H26B 120.0 .
H26A O26 H26B 120.0 .
Nd1 O27 H27A 120.1 .
Nd1 O27 H27B 119.9 .
H27A O27 H27B 120.0 .
Nd1 O28 H28A 120.0 .
Nd1 O28 H28B 120.0 .
H28A O28 H28B 120.0 .
C1 N1 C3 111.5(4) .
C1 N1 C5 114.3(4) .
C3 N1 C5 111.7(4) .
C1 N1 V1 104.7(3) .
C3 N1 V1 108.0(3) .
C5 N1 V1 106.2(3) .
C7 N2 C6 111.8(4) .
C7 N2 C9 111.0(4) .
C6 N2 C9 110.4(4) .
C7 N2 V1 105.2(3) .
C6 N2 V1 109.2(3) .
C9 N2 V1 109.0(3) .
C10 N3 C11 110.2(4) .
C10 N3 C13 109.8(4) .
C11 N3 C13 111.4(4) .
C10 N3 V2 111.2(3) .
C11 N3 V2 105.1(3) .
C13 N3 V2 109.0(3) .
C14 N4 C17 112.5(4) .
C14 N4 C15 114.6(4) .
C17 N4 C15 111.1(4) .
C14 N4 V2 106.0(3) .
C17 N4 V2 108.0(3) .
C15 N4 V2 103.8(3) .
C21 N5 C23 115.0(4) .
C21 N5 C19 111.1(4) .
C23 N5 C19 111.7(4) .
C21 N5 V3 104.2(3) .
C23 N5 V3 105.5(3) .
C19 N5 V3 108.7(3) .
C25 N6 C27 110.9(4) .
C25 N6 C24 111.6(4) .
C27 N6 C24 110.5(4) .
C25 N6 V3 106.0(3) .
C27 N6 V3 108.6(3) .
C24 N6 V3 109.0(3) .
N1 C1 C2 109.5(4) .
N1 C1 H1A 109.8 .
C2 C1 H1A 109.8 .
N1 C1 H1B 109.8 .
C2 C1 H1B 109.8 .
H1A C1 H1B 108.2 .
O2 C2 O1 123.9(5) .
O2 C2 C1 120.0(5) .
O1 C2 C1 116.1(4) .
N1 C3 C4 112.7(4) .
N1 C3 H3A 109.1 .
C4 C3 H3A 109.1 .
N1 C3 H3B 109.1 .
C4 C3 H3B 109.1 .
H3A C3 H3B 107.8 .
O4 C4 O3 123.9(5) .
O4 C4 C3 119.3(5) .
O3 C4 C3 116.8(4) .
N1 C5 C6 108.8(4) .
N1 C5 H5A 109.9 .
C6 C5 H5A 109.9 .
N1 C5 H5B 109.9 .
C6 C5 H5B 109.9 .
H5A C5 H5B 108.3 .
N2 C6 C5 111.0(4) .
N2 C6 H6A 109.4 .
C5 C6 H6A 109.4 .
N2 C6 H6B 109.4 .
C5 C6 H6B 109.4 .
H6A C6 H6B 108.0 .
N2 C7 C8 111.7(4) .
N2 C7 H7A 109.3 .
C8 C7 H7A 109.3 .
N2 C7 H7B 109.3 .
C8 C7 H7B 109.3 .
H7A C7 H7B 107.9 .
O6 C8 O5 123.5(5) .
O6 C8 C7 119.9(5) .
O5 C8 C7 116.5(4) .
N2 C9 C10 113.7(4) .
N2 C9 H9A 108.8 .
C10 C9 H9A 108.8 .
N2 C9 H9B 108.8 .
C10 C9 H9B 108.8 .
H9A C9 H9B 107.7 .
N3 C10 C9 112.8(4) .
N3 C10 H10A 109.0 .
C9 C10 H10A 109.0 .
N3 C10 H10B 109.0 .
C9 C10 H10B 109.0 .
H10A C10 H10B 107.8 .
N3 C11 C12 112.6(4) .
N3 C11 H11A 109.1 .
C12 C11 H11A 109.1 .
N3 C11 H11B 109.1 .
C12 C11 H11B 109.1 .
H11A C11 H11B 107.8 .
O8 C12 O7 123.7(5) .
O8 C12 C11 120.4(5) .
O7 C12 C11 115.8(5) .
N3 C13 C14 110.7(4) .
N3 C13 H13A 109.5 .
C14 C13 H13A 109.5 .
N3 C13 H13B 109.5 .
C14 C13 H13B 109.5 .
H13A C13 H13B 108.1 .
N4 C14 C13 110.1(4) .
N4 C14 H14A 109.6 .
C13 C14 H14A 109.6 .
N4 C14 H14B 109.6 .
C13 C14 H14B 109.6 .
H14A C14 H14B 108.2 .
N4 C15 C16 109.2(4) .
N4 C15 H15A 109.8 .
C16 C15 H15A 109.8 .
N4 C15 H15B 109.8 .
C16 C15 H15B 109.8 .
H15A C15 H15B 108.3 .
O10 C16 O9 123.5(5) .
O10 C16 C15 119.5(5) .
O9 C16 C15 117.1(4) .
N4 C17 C18 112.0(4) .
N4 C17 H17A 109.2 .
C18 C17 H17A 109.2 .
N4 C17 H17B 109.2 .
C18 C17 H17B 109.2 .
H17A C17 H17B 107.9 .
O12 C18 O11 122.9(5) .
O12 C18 C17 119.4(5) .
O11 C18 C17 117.7(5) .
N5 C19 C20 112.1(4) .
N5 C19 H19A 109.2 .
C20 C19 H19A 109.2 .
N5 C19 H19B 109.2 .
C20 C19 H19B 109.2 .
H19A C19 H19B 107.9 .
O15 C20 O16 123.9(5) .
O15 C20 C19 118.5(5) .
O16 C20 C19 117.6(4) .
N5 C21 C22 108.8(4) .
N5 C21 H21A 109.9 .
C22 C21 H21A 109.9 .
N5 C21 H21B 109.9 .
C22 C21 H21B 109.9 .
H21A C21 H21B 108.3 .
O18 C22 O17 122.4(6) .
O18 C22 C21 121.0(5) .
O17 C22 C21 116.6(5) .
N5 C23 C24 109.2(4) .
N5 C23 H23A 109.8 .
C24 C23 H23A 109.8 .
N5 C23 H23B 109.8 .
C24 C23 H23B 109.8 .
H23A C23 H23B 108.3 .
C23 C24 N6 111.2(4) .
C23 C24 H24A 109.4 .
N6 C24 H24A 109.4 .
C23 C24 H24B 109.4 .
N6 C24 H24B 109.4 .
H24A C24 H24B 108.0 .
N6 C25 C26 112.8(4) .
N6 C25 H25A 109.0 .
C26 C25 H25A 109.0 .
N6 C25 H25B 109.0 .
C26 C25 H25B 109.0 .
H25A C25 H25B 107.8 .
O20 C26 O19 124.3(6) .
O20 C26 C25 119.3(5) .
O19 C26 C25 116.4(5) .
N6 C27 C27 112.2(5) 7_665

loop_
_geom_bond_atom_site_label_1
_geom_bond_atom_site_label_2
_geom_bond_distance
_geom_bond_site_symmetry_2
Nd1 O12 2.406(4) .
Nd1 O24 2.438(4) .
Nd1 O22 2.443(4) .
Nd1 O15 2.447(4) .
Nd1 O27 2.466(4) .
Nd1 O28 2.494(4) .
Nd1 O26 2.495(4) .
Nd1 O23 2.548(4) .
Nd1 O25 2.678(5) .
V1 O13 1.599(3) .
V1 O5 1.981(3) .
V1 O1 1.996(3) .
V1 O3 2.004(3) .
V1 N2 2.162(4) .
V1 N1 2.289(4) .
V2 O14 1.591(4) .
V2 O7 1.972(4) .
V2 O9 1.997(3) .
V2 O11 2.006(3) .
V2 N3 2.157(4) .
V2 N4 2.289(4) .
V3 O21 1.596(3) .
V3 O19 1.988(4) .
V3 O17 1.991(3) .
V3 O16 2.011(3) .
V3 N6 2.142(4) .
V3 N5 2.297(4) .
O1 C2 1.295(6) .
O2 C2 1.220(6) .
O3 C4 1.271(6) .
O4 C4 1.230(6) .
O5 C8 1.285(6) .
O6 C8 1.221(6) .
O7 C12 1.295(6) .
O8 C12 1.202(7) .
O9 C16 1.282(6) .
O10 C16 1.223(6) .
O11 C18 1.271(6) .
O12 C18 1.236(6) .
O15 C20 1.233(6) .
O16 C20 1.263(6) .
O17 C22 1.287(6) .
O18 C22 1.220(7) .
O19 C26 1.286(7) .
O20 C26 1.220(6) .
O22 H22C 0.8501 .
O22 H22D 0.8499 .
O23 H23C 0.8500 .
O23 H23D 0.8500 .
O24 H24C 0.8498 .
O24 H24D 0.8500 .
O25 H25C 0.8499 .
O25 H25D 0.8499 .
O26 H26A 0.8501 .
O26 H26B 0.8500 .
O27 H27A 0.8499 .
O27 H27B 0.8501 .
O28 H28A 0.8501 .
O28 H28B 0.8499 .
N1 C1 1.473(6) .
N1 C3 1.475(6) .
N1 C5 1.482(6) .
N2 C7 1.494(6) .
N2 C6 1.495(6) .
N2 C9 1.504(6) .
N3 C10 1.489(6) .
N3 C11 1.493(6) .
N3 C13 1.498(6) .
N4 C14 1.467(6) .
N4 C17 1.472(6) .
N4 C15 1.480(6) .
N5 C21 1.464(6) .
N5 C23 1.473(6) .
N5 C19 1.477(6) .
N6 C25 1.486(6) .
N6 C27 1.498(6) .
N6 C24 1.511(6) .
C1 C2 1.515(7) .
C1 H1A 0.9700 .
C1 H1B 0.9700 .
C3 C4 1.514(7) .
C3 H3A 0.9700 .
C3 H3B 0.9700 .
C5 C6 1.509(6) .
C5 H5A 0.9700 .
C5 H5B 0.9700 .
C6 H6A 0.9700 .
C6 H6B 0.9700 .
C7 C8 1.499(7) .
C7 H7A 0.9700 .
C7 H7B 0.9700 .
C9 C10 1.540(6) .
C9 H9A 0.9700 .
C9 H9B 0.9700 .
C10 H10A 0.9700 .
C10 H10B 0.9700 .
C11 C12 1.510(7) .
C11 H11A 0.9700 .
C11 H11B 0.9700 .
C13 C14 1.516(7) .
C13 H13A 0.9700 .
C13 H13B 0.9700 .
C14 H14A 0.9700 .
C14 H14B 0.9700 .
C15 C16 1.513(7) .
C15 H15A 0.9700 .
C15 H15B 0.9700 .
C17 C18 1.507(7) .
C17 H17A 0.9700 .
C17 H17B 0.9700 .
C19 C20 1.504(7) .
C19 H19A 0.9700 .
C19 H19B 0.9700 .
C21 C22 1.514(8) .
C21 H21A 0.9700 .
C21 H21B 0.9700 .
C23 C24 1.507(7) .
C23 H23A 0.9700 .
C23 H23B 0.9700 .
C24 H24A 0.9700 .
C24 H24B 0.9700 .
C25 C26 1.510(8) .
C25 H25A 0.9700 .
C25 H25B 0.9700 .
C27 C27 1.536(9) 7_665

loop_
_geom_torsion_atom_site_label_1
_geom_torsion_atom_site_label_2
_geom_torsion_atom_site_label_3
_geom_torsion_atom_site_label_4
_geom_torsion
_geom_torsion_site_symmetry_4
O13 V1 O1 C2 159.3(4) .
O5 V1 O1 C2 56.4(4) .
O3 V1 O1 C2 -103.2(4) .
N2 V1 O1 C2 -7.1(6) .
N1 V1 O1 C2 -27.7(4) .
O13 V1 O3 C4 173.9(4) .
O5 V1 O3 C4 -23.4(6) .
O1 V1 O3 C4 68.6(4) .
N2 V1 O3 C4 -84.5(4) .
N1 V1 O3 C4 -5.0(4) .
O13 V1 O5 C8 85.8(4) .
O1 V1 O5 C8 -169.5(4) .
O3 V1 O5 C8 -76.5(5) .
N2 V1 O5 C8 -13.8(3) .
N1 V1 O5 C8 -94.5(4) .
O14 V2 O7 C12 -85.9(4) .
O9 V2 O7 C12 169.4(4) .
O11 V2 O7 C12 78.7(6) .
N3 V2 O7 C12 13.3(4) .
N4 V2 O7 C12 94.3(4) .
O14 V2 O9 C16 -155.6(4) .
O7 V2 O9 C16 -53.0(4) .
O11 V2 O9 C16 106.6(4) .
N3 V2 O9 C16 10.3(6) .
N4 V2 O9 C16 31.2(3) .
O14 V2 O11 C18 -171.6(4) .
O7 V2 O11 C18 23.5(7) .
O9 V2 O11 C18 -66.1(4) .
N3 V2 O11 C18 87.4(4) .
N4 V2 O11 C18 7.5(4) .
O24 Nd1 O12 C18 73.0(15) .
O22 Nd1 O12 C18 -139.3(15) .
O15 Nd1 O12 C18 -62.2(15) .
O27 Nd1 O12 C18 11.1(16) .
O28 Nd1 O12 C18 -108.1(15) .
O26 Nd1 O12 C18 134.2(14) .
O23 Nd1 O12 C18 148.5(15) .
O25 Nd1 O12 C18 4.4(15) .
O12 Nd1 O15 C20 -141.7(6) .
O24 Nd1 O15 C20 149.1(6) .
O22 Nd1 O15 C20 -65.0(6) .
O27 Nd1 O15 C20 80.4(6) .
O28 Nd1 O15 C20 9.6(6) .
O26 Nd1 O15 C20 19.8(7) .
O23 Nd1 O15 C20 -98.3(6) .
O25 Nd1 O15 C20 148.1(6) .
O21 V3 O16 C20 -172.9(4) .
O19 V3 O16 C20 24.5(7) .
O17 V3 O16 C20 -68.3(4) .
N6 V3 O16 C20 85.8(4) .
N5 V3 O16 C20 5.7(4) .
O21 V3 O17 C22 -164.9(4) .
O19 V3 O17 C22 -62.1(4) .
O16 V3 O17 C22 98.4(4) .
N6 V3 O17 C22 3.6(6) .
N5 V3 O17 C22 23.4(4) .
O21 V3 O19 C26 -79.8(4) .
O17 V3 O19 C26 175.8(4) .
O16 V3 O19 C26 82.4(6) .
N6 V3 O19 C26 19.6(4) .
N5 V3 O19 C26 100.7(4) .
O13 V1 N1 C1 120.6(14) .
O5 V1 N1 C1 -56.6(3) .
O1 V1 N1 C1 32.8(3) .
O3 V1 N1 C1 129.7(3) .
N2 V1 N1 C1 -137.8(3) .
O13 V1 N1 C3 1.8(15) .
O5 V1 N1 C3 -175.5(3) .
O1 V1 N1 C3 -86.1(3) .
O3 V1 N1 C3 10.9(3) .
N2 V1 N1 C3 103.3(3) .
O13 V1 N1 C5 -118.1(14) .
O5 V1 N1 C5 64.6(3) .
O1 V1 N1 C5 154.0(3) .
O3 V1 N1 C5 -109.1(3) .
N2 V1 N1 C5 -16.6(3) .
O13 V1 N2 C7 -78.9(3) .
O5 V1 N2 C7 22.5(3) .
O1 V1 N2 C7 87.6(4) .
O3 V1 N2 C7 -175.5(3) .
N1 V1 N2 C7 107.8(3) .
O13 V1 N2 C6 161.0(3) .
O5 V1 N2 C6 -97.6(3) .
O1 V1 N2 C6 -32.5(5) .
O3 V1 N2 C6 64.4(3) .
N1 V1 N2 C6 -12.3(3) .
O13 V1 N2 C9 40.2(3) .
O5 V1 N2 C9 141.6(3) .
O1 V1 N2 C9 -153.3(3) .
O3 V1 N2 C9 -56.4(3) .
N1 V1 N2 C9 -133.1(3) .
O14 V2 N3 C10 -38.9(3) .
O7 V2 N3 C10 -140.4(3) .
O9 V2 N3 C10 155.0(3) .
O11 V2 N3 C10 58.0(3) .
N4 V2 N3 C10 134.5(3) .
O14 V2 N3 C11 80.4(3) .
O7 V2 N3 C11 -21.2(3) .
O9 V2 N3 C11 -85.7(4) .
O11 V2 N3 C11 177.3(3) .
N4 V2 N3 C11 -106.2(3) .
O14 V2 N3 C13 -160.0(3) .
O7 V2 N3 C13 98.4(3) .
O9 V2 N3 C13 33.8(5) .
O11 V2 N3 C13 -63.2(3) .
N4 V2 N3 C13 13.3(3) .
O14 V2 N4 C14 115.6(15) .
O7 V2 N4 C14 -66.9(3) .
O9 V2 N4 C14 -155.5(3) .
O11 V2 N4 C14 107.6(3) .
N3 V2 N4 C14 15.1(3) .
O14 V2 N4 C17 -5.2(17) .
O7 V2 N4 C17 172.4(3) .
O9 V2 N4 C17 83.7(3) .
O11 V2 N4 C17 -13.2(3) .
N3 V2 N4 C17 -105.7(3) .
O14 V2 N4 C15 -123.3(15) .
O7 V2 N4 C15 54.3(3) .
O9 V2 N4 C15 -34.4(3) .
O11 V2 N4 C15 -131.2(3) .
N3 V2 N4 C15 136.3(3) .
O21 V3 N5 C21 -118.6(12) .
O19 V3 N5 C21 57.6(3) .
O17 V3 N5 C21 -32.5(3) .
O16 V3 N5 C21 -128.6(3) .
N6 V3 N5 C21 138.9(3) .
O21 V3 N5 C23 119.9(12) .
O19 V3 N5 C23 -63.9(3) .
O17 V3 N5 C23 -154.0(3) .
O16 V3 N5 C23 109.9(3) .
N6 V3 N5 C23 17.3(3) .
O21 V3 N5 C19 0.0(13) .
O19 V3 N5 C19 176.2(3) .
O17 V3 N5 C19 86.1(3) .
O16 V3 N5 C19 -10.0(3) .
N6 V3 N5 C19 -102.6(3) .
O21 V3 N6 C25 78.9(3) .
O19 V3 N6 C25 -22.2(3) .
O17 V3 N6 C25 -89.6(5) .
O16 V3 N6 C25 175.1(3) .
N5 V3 N6 C25 -109.1(3) .
O21 V3 N6 C27 -40.3(3) .
O19 V3 N6 C27 -141.5(3) .
O17 V3 N6 C27 151.1(4) .
O16 V3 N6 C27 55.8(3) .
N5 V3 N6 C27 131.7(3) .
O21 V3 N6 C24 -160.8(3) .
O19 V3 N6 C24 98.1(3) .
O17 V3 N6 C24 30.6(5) .
O16 V3 N6 C24 -64.6(3) .
N5 V3 N6 C24 11.2(3) .
C3 N1 C1 C2 82.1(5) .
C5 N1 C1 C2 -150.1(4) .
V1 N1 C1 C2 -34.4(4) .
V1 O1 C2 O2 -164.3(4) .
V1 O1 C2 C1 15.6(6) .
N1 C1 C2 O2 -163.3(5) .
N1 C1 C2 O1 16.8(6) .
C1 N1 C3 C4 -129.4(4) .
C5 N1 C3 C4 101.4(5) .
V1 N1 C3 C4 -15.0(5) .
V1 O3 C4 O4 179.9(4) .
V1 O3 C4 C3 -2.5(6) .
N1 C3 C4 O4 -169.6(4) .
N1 C3 C4 O3 12.7(6) .
C1 N1 C5 C6 157.4(4) .
C3 N1 C5 C6 -74.9(5) .
V1 N1 C5 C6 42.5(4) .
C7 N2 C6 C5 -75.6(5) .
C9 N2 C6 C5 160.3(4) .
V1 N2 C6 C5 40.4(4) .
N1 C5 C6 N2 -57.2(5) .
C6 N2 C7 C8 90.1(5) .
C9 N2 C7 C8 -146.1(4) .
V1 N2 C7 C8 -28.3(5) .
V1 O5 C8 O6 -177.6(4) .
V1 O5 C8 C7 0.5(6) .
N2 C7 C8 O6 -161.3(5) .
N2 C7 C8 O5 20.5(6) .
C7 N2 C9 C10 -65.5(5) .
C6 N2 C9 C10 59.0(5) .
V1 N2 C9 C10 179.0(3) .
C11 N3 C10 C9 63.5(5) .
C13 N3 C10 C9 -59.5(5) .
V2 N3 C10 C9 179.7(3) .
N2 C9 C10 N3 -178.7(4) .
C10 N3 C11 C12 146.4(4) .
C13 N3 C11 C12 -91.5(5) .
V2 N3 C11 C12 26.5(5) .
V2 O7 C12 O8 177.4(5) .
V2 O7 C12 C11 -1.0(6) .
N3 C11 C12 O8 162.6(5) .
N3 C11 C12 O7 -19.0(7) .
C10 N3 C13 C14 -162.3(4) .
C11 N3 C13 C14 75.3(5) .
V2 N3 C13 C14 -40.3(5) .
C17 N4 C14 C13 76.9(5) .
C15 N4 C14 C13 -154.9(4) .
V2 N4 C14 C13 -41.0(5) .
N3 C13 C14 N4 56.4(5) .
C14 N4 C15 C16 149.3(4) .
C17 N4 C15 C16 -81.9(5) .
V2 N4 C15 C16 34.1(4) .
V2 O9 C16 O10 160.1(4) .
V2 O9 C16 C15 -20.3(6) .
N4 C15 C16 O10 165.8(4) .
N4 C15 C16 O9 -13.8(6) .
C14 N4 C17 C18 -99.7(5) .
C15 N4 C17 C18 130.3(4) .
V2 N4 C17 C18 17.0(5) .
Nd1 O12 C18 O11 -94.9(15) .
Nd1 O12 C18 C17 85.3(16) .
V2 O11 C18 O12 -179.4(4) .
V2 O11 C18 C17 0.4(6) .
N4 C17 C18 O12 166.8(5) .
N4 C17 C18 O11 -13.0(7) .
C21 N5 C19 C20 127.1(4) .
C23 N5 C19 C20 -103.0(5) .
V3 N5 C19 C20 12.9(5) .
Nd1 O15 C20 O16 -25.8(9) .
Nd1 O15 C20 C19 153.5(4) .
V3 O16 C20 O15 179.7(4) .
V3 O16 C20 C19 0.3(6) .
N5 C19 C20 O15 170.8(4) .
N5 C19 C20 O16 -9.9(6) .
C23 N5 C21 C22 151.9(4) .
C19 N5 C21 C22 -80.0(5) .
V3 N5 C21 C22 36.9(5) .
V3 O17 C22 O18 172.3(5) .
V3 O17 C22 C21 -8.4(7) .
N5 C21 C22 O18 156.2(6) .
N5 C21 C22 O17 -23.2(7) .
C21 N5 C23 C24 -157.2(4) .
C19 N5 C23 C24 75.0(5) .
V3 N5 C23 C24 -42.9(4) .
N5 C23 C24 N6 57.0(5) .
C25 N6 C24 C23 77.6(5) .
C27 N6 C24 C23 -158.4(4) .
V3 N6 C24 C23 -39.1(4) .
C27 N6 C25 C26 140.7(4) .
C24 N6 C25 C26 -95.6(5) .
V3 N6 C25 C26 23.0(5) .
V3 O19 C26 O20 166.3(5) .
V3 O19 C26 C25 -11.3(6) .
N6 C25 C26 O20 172.5(5) .
N6 C25 C26 O19 -9.8(7) .
C25 N6 C27 C27 64.5(7) 7_665
C24 N6 C27 C27 -59.9(6) 7_665
V3 N6 C27 C27 -179.5(4) 7_665
